data_1551812
loop_
_publ_author_name
'KAMIGAUCHI, Miyoko'
'IN, Yasuko'
'ISHIDA, Toshimasa'

_publ_section_title
;
 X-ray Structure Analysis of (dl)-DeN-Corynoline, Derived from
 Hexahydorobenzo[c]phenanthridine Type Alkaloid Corynoline
;
_journal_name_full 'X-ray Structure Analysis Online'
_journal_page_first 27
_journal_paper_doi 10.2116/xraystruct.25.27
_journal_volume 25
_journal_year 2009
_chemical_formula_sum 'C20 H20 O5'
_chemical_formula_weight 340.36
_space_group_IT_number 61
_space_group_name_Hall '-P 2ac 2ab'
_space_group_name_H-M_alt 'P b c a'
_symmetry_cell_setting orthorhombic
_symmetry_space_group_name_Hall '-P 2ac 2ab'
_symmetry_space_group_name_H-M 'P b c a'
_atom_sites_solution_hydrogens geom
_atom_sites_solution_primary direct
_atom_sites_solution_secondary difmap
_audit_creation_method SHELXL-97
_cell_angle_alpha 90.00
_cell_angle_beta 90.00
_cell_angle_gamma 90.00
_cell_formula_units_Z 8
_cell_length_a 13.435(3)
_cell_length_b 23.358(3)
_cell_length_c 10.139(3)
_cell_measurement_reflns_used 25
_cell_measurement_temperature 298(2)
_cell_measurement_theta_max 22.5
_cell_measurement_theta_min 10.3
_cell_volume 3181.8(12)
_computing_structure_refinement 'SHELXL-97 (Sheldrick, 1997)'
_diffrn_ambient_temperature 298(2)
_diffrn_measured_fraction_theta_full 0.985
_diffrn_measured_fraction_theta_max 0.985
_diffrn_radiation_monochromator graphite
_diffrn_radiation_source 'fine-focus sealed tube'
_diffrn_radiation_type CuK\a
_diffrn_radiation_wavelength 1.54178
_diffrn_reflns_av_R_equivalents 0.0261
_diffrn_reflns_av_sigmaI/netI 0.0186
_diffrn_reflns_limit_h_max 16
_diffrn_reflns_limit_h_min 0
_diffrn_reflns_limit_k_max 0
_diffrn_reflns_limit_k_min -28
_diffrn_reflns_limit_l_max 12
_diffrn_reflns_limit_l_min 0
_diffrn_reflns_number 2921
_diffrn_reflns_theta_full 67.58
_diffrn_reflns_theta_max 67.58
_diffrn_reflns_theta_min 3.78
_exptl_absorpt_coefficient_mu 0.838
_exptl_absorpt_correction_T_max 0.8504
_exptl_absorpt_correction_T_min 0.5539
_exptl_absorpt_correction_type psi-scan
_exptl_absorpt_process_details 'North, et al.,1968'
_exptl_crystal_density_diffrn 1.421
_exptl_crystal_density_method 'not measured'
_exptl_crystal_F_000 1440
_exptl_crystal_size_max 0.80
_exptl_crystal_size_mid 0.20
_exptl_crystal_size_min 0.20
_refine_diff_density_max 0.250
_refine_diff_density_min -0.281
_refine_diff_density_rms 0.055
_refine_ls_extinction_coef 0.00191(15)
_refine_ls_extinction_expression Fc^*^=kFc[1+0.001xFc^2^\l^3^/sin(2\q)]^-1/4^
_refine_ls_extinction_method SHELXL
_refine_ls_goodness_of_fit_ref 1.191
_refine_ls_hydrogen_treatment noref
_refine_ls_matrix_type full
_refine_ls_number_parameters 227
_refine_ls_number_reflns 2829
_refine_ls_number_restraints 0
_refine_ls_restrained_S_all 1.191
_refine_ls_R_factor_all 0.0649
_refine_ls_R_factor_gt 0.0500
_refine_ls_shift/su_max 0.000
_refine_ls_shift/su_mean 0.000
_refine_ls_structure_factor_coef Fsqd
_refine_ls_weighting_details 'calc w=1/[\s^2^(Fo^2^)+(0.0433P)^2^+3.4116P] where P=(Fo^2^+2Fc^2^)/3'
_refine_ls_weighting_scheme calc
_refine_ls_wR_factor_gt 0.1388
_refine_ls_wR_factor_ref 0.1462
_reflns_number_gt 2336
_reflns_number_total 2829
_reflns_threshold_expression >2sigma(I)
_cod_data_source_file 25_27_1.cif
_cod_data_source_block (dl)-deN-Corynoline
_cod_original_cell_volume 3181.8(14)
_cod_original_sg_symbol_H-M Pbca
_cod_database_code 1551812

loop_
_symmetry_equiv_pos_as_xyz
'x, y, z'
'x+1/2, -y+1/2, -z'
'-x, y+1/2, -z+1/2'
'-x+1/2, -y, z+1/2'
'-x, -y, -z'
'-x-1/2, y-1/2, z'
'x, -y-1/2, z-1/2'
'x-1/2, y, -z-1/2'

loop_
_atom_site_label
_atom_site_type_symbol
_atom_site_fract_x
_atom_site_fract_y
_atom_site_fract_z
_atom_site_U_iso_or_equiv
_atom_site_adp_type
_atom_site_occupancy
_atom_site_symmetry_multiplicity
_atom_site_calc_flag
O1 O 0.78595(15) 0.11371(9) -0.03072(19) 0.0483(5) Uani 1 1 d
O2 O 0.78663(17) 0.20741(9) 0.0398(2) 0.0553(6) Uani 1 1 d
O3 O 0.48646(15) 0.09060(9) 1.03289(19) 0.0472(5) Uani 1 1 d
O4 O 0.43496(16) 0.18460(9) 1.0477(2) 0.0520(6) Uani 1 1 d
O5 O 0.48698(15) 0.08049(10) 0.4517(2) 0.0552(6) Uani 1 1 d
C1 C 0.6371(2) 0.16255(11) 0.4747(3) 0.0394(6) Uani 1 1 d
C2 C 0.63090(19) 0.11469(11) 0.5769(3) 0.0346(6) Uani 1 1 d
C3 C 0.5806(2) 0.06350(11) 0.5061(3) 0.0392(6) Uani 1 1 d
C4 C 0.6421(2) 0.04176(11) 0.3915(3) 0.0426(7) Uani 1 1 d
C5 C 0.7147(2) 0.07378(12) 0.1751(3) 0.0397(6) Uani 1 1 d
C6 C 0.7476(2) 0.11672(12) 0.0957(3) 0.0387(6) Uani 1 1 d
C7 C 0.7476(2) 0.17285(12) 0.1371(3) 0.0402(7) Uani 1 1 d
C8 C 0.7153(2) 0.18827(11) 0.2597(3) 0.0417(7) Uani 1 1 d
C9 C 0.57244(18) 0.13309(10) 0.7013(3) 0.0336(6) Uani 1 1 d
C10 C 0.55722(19) 0.09541(11) 0.8100(3) 0.0344(6) Uani 1 1 d
C11 C 0.51045(19) 0.11916(12) 0.9182(3) 0.0363(6) Uani 1 1 d
C12 C 0.47897(19) 0.17510(12) 0.9271(3) 0.0381(6) Uani 1 1 d
C13 C 0.4908(2) 0.21159(12) 0.8242(3) 0.0428(7) Uani 1 1 d
C14 C 0.5383(2) 0.18938(11) 0.7124(3) 0.0390(6) Uani 1 1 d
C15 C 0.68036(19) 0.14480(11) 0.3435(3) 0.0350(6) Uani 1 1 d
C16 C 0.67981(19) 0.08822(11) 0.3012(3) 0.0354(6) Uani 1 1 d
C17 C 0.7865(3) 0.17179(15) -0.0739(3) 0.0544(8) Uani 1 1 d
C18 C 0.5871(2) 0.03340(12) 0.8236(3) 0.0477(7) Uani 1 1 d
C19 C 0.4556(2) 0.13401(14) 1.1220(3) 0.0501(8) Uani 1 1 d
C20 C 0.7390(2) 0.09928(14) 0.6177(3) 0.0477(7) Uani 1 1 d
H1 H 0.5712 0.1771 0.4590 0.046 Uiso 1 1 d
H2 H 0.6768 0.1929 0.5093 0.046 Uiso 1 1 d
H3 H 0.5705 0.0330 0.5684 0.044 Uiso 1 1 d
H4 H 0.6975 0.0212 0.4250 0.048 Uiso 1 1 d
H5 H 0.6017 0.0165 0.3403 0.048 Uiso 1 1 d
H6 H 0.7151 0.0352 0.1435 0.044 Uiso 1 1 d
H7 H 0.7170 0.2274 0.2887 0.047 Uiso 1 1 d
H8 H 0.4675 0.2503 0.8291 0.049 Uiso 1 1 d
H9 H 0.5477 0.2147 0.6384 0.044 Uiso 1 1 d
H10 H 0.8431 0.1789 -0.1278 0.060 Uiso 1 1 d
H11 H 0.7277 0.1787 -0.1266 0.060 Uiso 1 1 d
H12 H 0.5291 0.0102 0.8391 0.054 Uiso 1 1 d
H13 H 0.6186 0.0203 0.7452 0.054 Uiso 1 1 d
H14 H 0.6314 0.0284 0.8961 0.054 Uiso 1 1 d
H15 H 0.3962 0.1224 1.1685 0.058 Uiso 1 1 d
H16 H 0.5059 0.1417 1.1857 0.058 Uiso 1 1 d
H17 H 0.7383 0.0695 0.6808 0.056 Uiso 1 1 d
H18 H 0.7757 0.0877 0.5422 0.056 Uiso 1 1 d
H19 H 0.7702 0.1323 0.6552 0.056 Uiso 1 1 d
H20 H 0.4411 0.0894 0.5241 0.063 Uiso 1 1 d

loop_
_atom_site_aniso_label
_atom_site_aniso_U_11
_atom_site_aniso_U_22
_atom_site_aniso_U_33
_atom_site_aniso_U_23
_atom_site_aniso_U_13
_atom_site_aniso_U_12
O1 0.0502(12) 0.0600(13) 0.0347(10) 0.0036(10) 0.0047(9) 0.0100(10)
O2 0.0685(14) 0.0572(13) 0.0402(11) 0.0092(10) 0.0080(10) -0.0141(11)
O3 0.0504(12) 0.0535(12) 0.0378(10) 0.0067(9) 0.0113(9) 0.0009(10)
O4 0.0587(13) 0.0586(13) 0.0387(11) -0.0053(10) 0.0103(10) 0.0096(11)
O5 0.0381(11) 0.0709(15) 0.0566(13) -0.0125(11) -0.0019(10) -0.0010(10)
C1 0.0496(16) 0.0301(13) 0.0384(14) -0.0002(11) 0.0035(13) -0.0038(12)
C2 0.0383(14) 0.0317(13) 0.0339(13) 0.0019(11) 0.0032(11) -0.0005(11)
C3 0.0420(15) 0.0331(14) 0.0424(15) 0.0003(12) 0.0031(13) -0.0031(11)
C4 0.0547(17) 0.0322(14) 0.0408(15) 0.0001(12) 0.0044(13) 0.0003(12)
C5 0.0437(15) 0.0374(14) 0.0379(14) -0.0028(12) -0.0011(12) 0.0080(12)
C6 0.0348(13) 0.0497(16) 0.0317(13) 0.0018(12) -0.0014(11) 0.0069(12)
C7 0.0380(14) 0.0468(16) 0.0360(14) 0.0091(12) -0.0023(12) -0.0047(12)
C8 0.0504(16) 0.0361(14) 0.0386(15) 0.0013(12) 0.0002(13) -0.0050(12)
C9 0.0303(12) 0.0335(13) 0.0368(14) -0.0014(11) -0.0002(11) -0.0014(10)
C10 0.0317(13) 0.0352(13) 0.0363(14) 0.0005(11) -0.0005(11) -0.0023(11)
C11 0.0296(12) 0.0429(15) 0.0363(14) 0.0030(12) -0.0011(11) -0.0044(11)
C12 0.0332(13) 0.0466(16) 0.0347(14) -0.0072(12) 0.0008(11) 0.0010(12)
C13 0.0473(16) 0.0352(14) 0.0458(16) -0.0056(13) -0.0001(13) 0.0030(12)
C14 0.0444(15) 0.0362(14) 0.0365(14) 0.0019(12) 0.0002(12) -0.0011(12)
C15 0.0366(14) 0.0349(14) 0.0335(13) 0.0024(11) -0.0016(11) -0.0003(11)
C16 0.0349(13) 0.0349(13) 0.0364(14) 0.0017(11) -0.0012(11) 0.0014(11)
C17 0.0563(19) 0.067(2) 0.0400(16) 0.0127(15) 0.0062(15) 0.0004(16)
C18 0.0588(18) 0.0393(15) 0.0450(16) 0.0071(13) 0.0052(14) 0.0062(14)
C19 0.0441(16) 0.072(2) 0.0347(15) 0.0000(15) 0.0031(13) 0.0070(15)
C20 0.0389(15) 0.064(2) 0.0403(15) 0.0009(14) 0.0026(13) 0.0015(14)

loop_
_atom_type_symbol
_atom_type_description
_atom_type_scat_dispersion_real
_atom_type_scat_dispersion_imag
_atom_type_scat_source
C C 0.0181 0.0091 'International Tables Vol C Tables 4.2.6.8 and 6.1.1.4'
H H 0.0000 0.0000 'International Tables Vol C Tables 4.2.6.8 and 6.1.1.4'
O O 0.0492 0.0322 'International Tables Vol C Tables 4.2.6.8 and 6.1.1.4'

loop_
_geom_angle_atom_site_label_1
_geom_angle_atom_site_label_2
_geom_angle_atom_site_label_3
_geom_angle
C6 O1 C17 103.8(2)
C7 O2 C17 103.7(2)
C11 O3 C19 105.0(2)
C12 O4 C19 104.6(2)
C15 C1 C2 114.7(2)
C1 C2 C9 112.2(2)
C1 C2 C3 105.9(2)
C9 C2 C3 111.8(2)
C1 C2 C20 107.4(2)
C9 C2 C20 108.8(2)
C3 C2 C20 110.6(2)
O5 C3 C4 106.1(2)
O5 C3 C2 110.4(2)
C4 C3 C2 112.1(2)
C16 C4 C3 114.1(2)
C6 C5 C16 118.1(2)
C5 C6 C7 121.5(3)
C5 C6 O1 129.2(3)
C7 C6 O1 109.3(2)
C8 C7 C6 122.0(3)
C8 C7 O2 128.2(3)
C6 C7 O2 109.9(2)
C7 C8 C15 117.8(3)
C14 C9 C10 118.1(2)
C14 C9 C2 119.6(2)
C10 C9 C2 122.1(2)
C11 C10 C9 115.6(2)
C11 C10 C18 115.7(2)
C9 C10 C18 128.7(2)
C12 C11 O3 109.4(2)
C12 C11 C10 125.0(2)
O3 C11 C10 125.6(2)
C13 C12 O4 129.2(3)
C13 C12 C11 120.7(2)
O4 C12 C11 110.1(2)
C12 C13 C14 116.3(2)
C9 C14 C13 124.3(2)
C16 C15 C8 120.2(2)
C16 C15 C1 122.1(2)
C8 C15 C1 117.6(2)
C15 C16 C5 120.5(2)
C15 C16 C4 120.0(2)
C5 C16 C4 119.5(2)
O2 C17 O1 107.9(2)
O3 C19 O4 108.1(2)

loop_
_geom_bond_atom_site_label_1
_geom_bond_atom_site_label_2
_geom_bond_distance
O1 C6 1.384(3)
O1 C17 1.425(4)
O2 C7 1.378(3)
O2 C17 1.422(4)
O3 C11 1.379(3)
O3 C19 1.420(4)
O4 C12 1.376(3)
O4 C19 1.429(4)
O5 C3 1.430(3)
C1 C15 1.510(4)
C1 C2 1.527(4)
C2 C9 1.547(4)
C2 C3 1.550(4)
C2 C20 1.552(4)
C3 C4 1.514(4)
C4 C16 1.507(4)
C5 C6 1.360(4)
C5 C16 1.403(4)
C6 C7 1.376(4)
C7 C8 1.365(4)
C8 C15 1.405(4)
C9 C14 1.397(4)
C9 C10 1.425(4)
C10 C11 1.381(4)
C10 C18 1.509(4)
C11 C12 1.376(4)
C12 C13 1.357(4)
C13 C14 1.400(4)
C15 C16 1.389(4)

loop_
_geom_torsion_atom_site_label_1
_geom_torsion_atom_site_label_2
_geom_torsion_atom_site_label_3
_geom_torsion_atom_site_label_4
_geom_torsion
C15 C1 C2 C9 -171.7(2)
C15 C1 C2 C3 -49.5(3)
C15 C1 C2 C20 68.7(3)
C1 C2 C3 O5 -55.3(3)
C9 C2 C3 O5 67.1(3)
C20 C2 C3 O5 -171.5(2)
C1 C2 C3 C4 62.7(3)
C9 C2 C3 C4 -174.8(2)
C20 C2 C3 C4 -53.4(3)
O5 C3 C4 C16 73.4(3)
C2 C3 C4 C16 -47.2(3)
C16 C5 C6 C7 0.3(4)
C16 C5 C6 O1 179.4(2)
C17 O1 C6 C5 167.5(3)
C17 O1 C6 C7 -13.4(3)
C5 C6 C7 C8 0.5(4)
O1 C6 C7 C8 -178.7(3)
C5 C6 C7 O2 178.5(3)
O1 C6 C7 O2 -0.7(3)
C17 O2 C7 C8 -167.7(3)
C17 O2 C7 C6 14.4(3)
C6 C7 C8 C15 -0.8(4)
O2 C7 C8 C15 -178.5(3)
C1 C2 C9 C14 -4.0(3)
C3 C2 C9 C14 -122.8(3)
C20 C2 C9 C14 114.8(3)
C1 C2 C9 C10 -179.9(2)
C3 C2 C9 C10 61.3(3)
C20 C2 C9 C10 -61.2(3)
C14 C9 C10 C11 -0.9(4)
C2 C9 C10 C11 175.1(2)
C14 C9 C10 C18 -179.6(3)
C2 C9 C10 C18 -3.6(4)
C19 O3 C11 C12 -10.6(3)
C19 O3 C11 C10 170.4(3)
C9 C10 C11 C12 -0.1(4)
C18 C10 C11 C12 178.8(3)
C9 C10 C11 O3 178.7(2)
C18 C10 C11 O3 -2.4(4)
C19 O4 C12 C13 -172.5(3)
C19 O4 C12 C11 9.4(3)
O3 C11 C12 C13 -177.5(2)
C10 C11 C12 C13 1.4(4)
O3 C11 C12 O4 0.7(3)
C10 C11 C12 O4 179.7(2)
O4 C12 C13 C14 -179.4(3)
C11 C12 C13 C14 -1.6(4)
C10 C9 C14 C13 0.7(4)
C2 C9 C14 C13 -175.4(3)
C12 C13 C14 C9 0.5(4)
C7 C8 C15 C16 0.4(4)
C7 C8 C15 C1 -175.2(3)
C2 C1 C15 C16 22.8(4)
C2 C1 C15 C8 -161.7(2)
C8 C15 C16 C5 0.4(4)
C1 C15 C16 C5 175.8(2)
C8 C15 C16 C4 -179.9(3)
C1 C15 C16 C4 -4.6(4)
C6 C5 C16 C15 -0.8(4)
C6 C5 C16 C4 179.6(3)
C3 C4 C16 C15 16.9(4)
C3 C4 C16 C5 -163.5(2)
C7 O2 C17 O1 -22.8(3)
C6 O1 C17 O2 22.4(3)
C11 O3 C19 O4 16.4(3)
C12 O4 C19 O3 -15.9(3)
